data_7103966
loop_
_publ_author_name
'Wiacek, Robert J.'
'Macdonald, Charles L. B.'
'Jones, Jamie N.'
'Pietryga, Jeffrey M.'
'Cowley, Alan H.'

_publ_section_title
;
 The contrasting behaviour of bridged amido-cyclopentadienyl (constrained
 geometry) group 15 chlorides and cations derived therefrom
;
_journal_coden_ASTM CHCOFS
_journal_issue 3
_journal_name_full
;
 Chemical Communications (Cambridge, United Kingdom)
;
_journal_page_first 430
_journal_page_last 431
_journal_paper_doi 10.1039/b211591c
_journal_year 2003
_chemical_formula_moiety 'C15 H27 Cl N Sb Si'
_chemical_formula_sum 'C15 H27 Cl N Sb Si'
_chemical_formula_weight 406.67
_chemical_name_common '(CGC)antimony chloride'
_chemical_name_systematic
;
t-butyl(dimetyl(tetra-methylcyclopentadienyl)silyl)amido antimony chloride
;
_space_group_IT_number 14
_symmetry_cell_setting monoclinic
_symmetry_space_group_name_Hall '-P 2yn'
_symmetry_space_group_name_H-M 'P 1 21/n 1'
_atom_sites_solution_hydrogens geom
_atom_sites_solution_primary direct
_atom_sites_solution_secondary difmap
_audit_creation_method SHELXL-97
_cell_angle_alpha 90.000(5)
_cell_angle_beta 95.488(5)
_cell_angle_gamma 90.000(5)
_cell_formula_units_Z 4
_cell_length_a 8.146(5)
_cell_length_b 24.618(5)
_cell_length_c 8.984(5)
_cell_measurement_reflns_used all
_cell_measurement_temperature 153(2)
_cell_measurement_theta_max 30.45
_cell_measurement_theta_min 3.01
_cell_volume 1793.4(15)
_computing_cell_refinement Denzo-SMN
_computing_data_collection 'Collect software, Nonius B.V. 1998'
_computing_data_reduction Scalepack
_computing_molecular_graphics 'Ortep-3 for Windows (Farrugia, 1997)'
_computing_publication_material 'WinGX publication routines (Farrugia, 1999)'
_computing_structure_refinement 'SHELXL-97 (Sheldrick, 1997)'
_computing_structure_solution 'SHELXS-97 (Sheldrick, 1997)'
_diffrn_ambient_temperature 153(2)
_diffrn_measured_fraction_theta_full 0.890
_diffrn_measured_fraction_theta_max 0.890
_diffrn_radiation_monochromator graphite
_diffrn_radiation_source 'fine-focus sealed tube'
_diffrn_radiation_type MoK\a
_diffrn_radiation_wavelength 0.71069
_diffrn_reflns_av_R_equivalents 0.0672
_diffrn_reflns_av_sigmaI/netI 0.0477
_diffrn_reflns_limit_h_max 10
_diffrn_reflns_limit_h_min -11
_diffrn_reflns_limit_k_max 25
_diffrn_reflns_limit_k_min -34
_diffrn_reflns_limit_l_max 12
_diffrn_reflns_limit_l_min -9
_diffrn_reflns_number 19298
_diffrn_reflns_theta_full 30.45
_diffrn_reflns_theta_max 30.45
_diffrn_reflns_theta_min 3.01
_exptl_absorpt_coefficient_mu 1.744
_exptl_absorpt_correction_T_max 0.7218
_exptl_absorpt_correction_T_min 0.7218
_exptl_absorpt_correction_type none
_exptl_crystal_colour yellow
_exptl_crystal_density_diffrn 1.506
_exptl_crystal_density_method 'not measured'
_exptl_crystal_description prism
_exptl_crystal_F_000 824
_exptl_crystal_size_max 0.20
_exptl_crystal_size_mid 0.20
_exptl_crystal_size_min 0.20
_refine_diff_density_max 0.803
_refine_diff_density_min -1.265
_refine_diff_density_rms 0.122
_refine_ls_extinction_method none
_refine_ls_goodness_of_fit_ref 1.063
_refine_ls_hydrogen_treatment mixed
_refine_ls_matrix_type full
_refine_ls_number_parameters 280
_refine_ls_number_reflns 4856
_refine_ls_number_restraints 0
_refine_ls_restrained_S_all 1.063
_refine_ls_R_factor_all 0.0511
_refine_ls_R_factor_gt 0.0329
_refine_ls_shift/su_max 0.002
_refine_ls_shift/su_mean 0.000
_refine_ls_structure_factor_coef Fsqd
_refine_ls_weighting_details 'calc w=1/[\s^2^(Fo^2^)+(0.0415P)^2^+0.3861P] where P=(Fo^2^+2Fc^2^)/3'
_refine_ls_weighting_scheme calc
_refine_ls_wR_factor_gt 0.0742
_refine_ls_wR_factor_ref 0.0826
_reflns_number_gt 3895
_reflns_number_total 4856
_reflns_threshold_expression >2sigma(I)
_cod_data_source_file b211591c.txt
_cod_data_source_block shelx
_cod_original_sg_symbol_H-M 'P 21/n'
_cod_database_code 7103966

loop_
_symmetry_equiv_pos_as_xyz
'x, y, z'
'-x+1/2, y+1/2, -z+1/2'
'-x, -y, -z'
'x-1/2, -y-1/2, z-1/2'

loop_
_atom_site_label
_atom_site_type_symbol
_atom_site_fract_x
_atom_site_fract_y
_atom_site_fract_z
_atom_site_U_iso_or_equiv
_atom_site_adp_type
_atom_site_occupancy
_atom_site_symmetry_multiplicity
_atom_site_calc_flag
_atom_site_refinement_flags
_atom_site_disorder_assembly
_atom_site_disorder_group
C1 C 0.3346(3) 0.43362(9) 0.6761(3) 0.0214(5) Uani 1 1 d . . .
C2 C 0.2814(3) 0.48554(10) 0.6358(3) 0.0250(5) Uani 1 1 d . . .
C3 C 0.2416(3) 0.51546(10) 0.7661(3) 0.0273(5) Uani 1 1 d . . .
C4 C 0.2643(3) 0.48233(10) 0.8892(3) 0.0278(5) Uani 1 1 d . . .
C5 C 0.3173(3) 0.42878(9) 0.8407(3) 0.0230(5) Uani 1 1 d . . .
C6 C 0.2594(4) 0.50908(13) 0.4805(3) 0.0352(7) Uani 1 1 d . . .
C7 C 0.1788(5) 0.57294(12) 0.7601(4) 0.0412(7) Uani 1 1 d . . .
C8 C 0.2400(5) 0.49546(13) 1.0486(3) 0.0377(7) Uani 1 1 d . . .
C9 C 0.4314(4) 0.39384(11) 0.9442(3) 0.0288(6) Uani 1 1 d . . .
C10 C 0.5731(4) 0.33883(12) 0.6122(4) 0.0310(6) Uani 1 1 d . . .
C11 C 0.3420(4) 0.38089(12) 0.3632(3) 0.0339(7) Uani 1 1 d . . .
C12 C 0.1509(3) 0.27637(10) 0.6092(3) 0.0238(5) Uani 1 1 d . . .
C13 C 0.1951(4) 0.25968(12) 0.4547(3) 0.0331(6) Uani 1 1 d . . .
C14 C -0.0355(4) 0.27214(12) 0.6124(3) 0.0324(6) Uani 1 1 d . . .
C15 C 0.2377(4) 0.23845(12) 0.7261(4) 0.0342(6) Uani 1 1 d . . .
N1 N 0.2054(2) 0.33342(7) 0.6418(2) 0.0208(4) Uani 1 1 d . . .
Si1 Si 0.36445(9) 0.36959(3) 0.56981(7) 0.02115(15) Uani 1 1 d . . .
Cl1 Cl 0.06838(10) 0.33330(3) 0.99314(7) 0.03772(17) Uani 1 1 d . . .
Sb1 Sb 0.08188(2) 0.386289(6) 0.765180(17) 0.02338(7) Uani 1 1 d . . .
H6A H 0.145(7) 0.504(2) 0.434(6) 0.117(19) Uiso 1 1 d . . .
H6B H 0.291(6) 0.541(2) 0.477(6) 0.108(18) Uiso 1 1 d . . .
H6C H 0.314(6) 0.490(2) 0.414(5) 0.096(16) Uiso 1 1 d . . .
H7A H 0.148(5) 0.5843(17) 0.848(5) 0.069(12) Uiso 1 1 d . . .
H7B H 0.083(5) 0.5791(16) 0.683(5) 0.071(12) Uiso 1 1 d . . .
H7C H 0.253(5) 0.5973(17) 0.729(5) 0.063(12) Uiso 1 1 d . . .
H8A H 0.342(5) 0.4983(15) 1.103(4) 0.059(11) Uiso 1 1 d . . .
H8B H 0.158(4) 0.4695(14) 1.084(4) 0.047(9) Uiso 1 1 d . . .
H8C H 0.194(4) 0.5311(15) 1.056(4) 0.056(10) Uiso 1 1 d . . .
H9A H 0.543(4) 0.4077(12) 0.952(3) 0.034(8) Uiso 1 1 d . . .
H9B H 0.393(4) 0.3934(11) 1.041(4) 0.035(8) Uiso 1 1 d . . .
H9C H 0.439(4) 0.3544(13) 0.907(3) 0.043(9) Uiso 1 1 d . . .
H10A H 0.577(5) 0.3044(16) 0.573(4) 0.065(11) Uiso 1 1 d . . .
H10B H 0.612(5) 0.3372(14) 0.708(5) 0.063(11) Uiso 1 1 d . . .
H10C H 0.651(5) 0.3617(17) 0.568(4) 0.063(11) Uiso 1 1 d . . .
H11A H 0.416(4) 0.4111(13) 0.333(3) 0.037(8) Uiso 1 1 d . . .
H11B H 0.242(5) 0.3924(12) 0.319(4) 0.043(10) Uiso 1 1 d . . .
H11C H 0.361(4) 0.3459(14) 0.305(4) 0.055(10) Uiso 1 1 d . . .
H91 H -0.074(4) 0.2379(12) 0.587(3) 0.036(8) Uiso 1 1 d . . .
H92 H -0.075(4) 0.2818(15) 0.712(4) 0.054(11) Uiso 1 1 d . . .
H93 H -0.092(4) 0.2986(14) 0.536(4) 0.051(10) Uiso 1 1 d . . .
H101 H 0.205(4) 0.2023(14) 0.704(4) 0.047(9) Uiso 1 1 d . . .
H102 H 0.204(4) 0.2444(13) 0.822(4) 0.049(10) Uiso 1 1 d . . .
H103 H 0.356(5) 0.2383(12) 0.720(3) 0.042(9) Uiso 1 1 d . . .
H111 H 0.311(4) 0.2626(11) 0.449(3) 0.031(8) Uiso 1 1 d . . .
H112 H 0.142(4) 0.2793(13) 0.378(4) 0.049(10) Uiso 1 1 d . . .
H113 H 0.165(4) 0.2219(15) 0.436(4) 0.051(10) Uiso 1 1 d . . .

loop_
_atom_site_aniso_label
_atom_site_aniso_U_11
_atom_site_aniso_U_22
_atom_site_aniso_U_33
_atom_site_aniso_U_23
_atom_site_aniso_U_13
_atom_site_aniso_U_12
C1 0.0223(12) 0.0225(12) 0.0196(11) 0.0024(9) 0.0029(9) -0.0012(9)
C2 0.0257(13) 0.0226(12) 0.0267(12) 0.0048(10) 0.0019(10) -0.0001(10)
C3 0.0267(14) 0.0201(12) 0.0355(14) -0.0032(10) 0.0047(11) -0.0012(10)
C4 0.0323(15) 0.0243(12) 0.0274(13) -0.0032(10) 0.0066(10) -0.0051(11)
C5 0.0283(13) 0.0195(11) 0.0215(11) 0.0012(9) 0.0044(9) -0.0048(10)
C6 0.0447(19) 0.0287(15) 0.0325(15) 0.0124(12) 0.0051(13) 0.0045(13)
C7 0.049(2) 0.0213(14) 0.054(2) -0.0030(13) 0.0100(17) 0.0044(14)
C8 0.051(2) 0.0318(16) 0.0316(15) -0.0096(12) 0.0115(14) -0.0067(14)
C9 0.0326(16) 0.0300(14) 0.0229(13) 0.0042(10) -0.0017(11) -0.0042(11)
C10 0.0278(15) 0.0302(15) 0.0356(15) 0.0045(12) 0.0054(12) 0.0045(12)
C11 0.0432(18) 0.0402(17) 0.0187(12) 0.0043(11) 0.0054(12) 0.0040(14)
C12 0.0248(13) 0.0210(12) 0.0246(12) -0.0049(9) -0.0020(10) 0.0003(9)
C13 0.0373(18) 0.0314(15) 0.0300(15) -0.0102(11) 0.0007(12) -0.0012(13)
C14 0.0291(15) 0.0306(15) 0.0371(16) -0.0078(12) 0.0013(12) -0.0055(12)
C15 0.0405(19) 0.0237(14) 0.0374(17) 0.0034(12) -0.0008(13) 0.0032(12)
N1 0.0230(11) 0.0188(9) 0.0204(9) -0.0031(7) 0.0010(8) 0.0022(8)
Si1 0.0235(4) 0.0227(3) 0.0175(3) 0.0015(2) 0.0032(3) 0.0034(3)
Cl1 0.0511(5) 0.0354(4) 0.0288(3) -0.0024(3) 0.0148(3) -0.0142(3)
Sb1 0.02279(11) 0.02244(11) 0.02513(10) -0.00435(6) 0.00345(7) 0.00211(6)

loop_
_atom_type_symbol
_atom_type_description
_atom_type_scat_dispersion_real
_atom_type_scat_dispersion_imag
_atom_type_scat_source
C C 0.0033 0.0016 'International Tables Vol C Tables 4.2.6.8 and 6.1.1.4'
H H 0.0000 0.0000 'International Tables Vol C Tables 4.2.6.8 and 6.1.1.4'
N N 0.0061 0.0033 'International Tables Vol C Tables 4.2.6.8 and 6.1.1.4'
Si Si 0.0817 0.0704 'International Tables Vol C Tables 4.2.6.8 and 6.1.1.4'
Cl Cl 0.1484 0.1585 'International Tables Vol C Tables 4.2.6.8 and 6.1.1.4'
Sb Sb -0.5866 1.5461 'International Tables Vol C Tables 4.2.6.8 and 6.1.1.4'

loop_
_geom_angle_atom_site_label_1
_geom_angle_atom_site_label_2
_geom_angle_atom_site_label_3
_geom_angle
_geom_angle_site_symmetry_1
_geom_angle_site_symmetry_3
_geom_angle_publ_flag
C2 C1 C5 105.9(2) . . ?
C2 C1 Si1 134.12(19) . . ?
C5 C1 Si1 117.65(16) . . ?
C2 C1 Sb1 105.09(17) . . ?
C5 C1 Sb1 60.17(12) . . ?
Si1 C1 Sb1 85.62(9) . . ?
C1 C2 C3 110.3(2) . . ?
C1 C2 C6 127.1(2) . . ?
C3 C2 C6 122.5(2) . . ?
C4 C3 C2 109.0(2) . . ?
C4 C3 C7 127.4(3) . . ?
C2 C3 C7 123.5(3) . . ?
C3 C4 C5 108.4(2) . . ?
C3 C4 C8 128.4(2) . . ?
C5 C4 C8 123.2(2) . . ?
C4 C5 C1 106.2(2) . . ?
C4 C5 C9 120.5(2) . . ?
C1 C5 C9 122.5(2) . . ?
C4 C5 Sb1 104.03(17) . . ?
C1 C5 Sb1 84.08(14) . . ?
C9 C5 Sb1 112.25(17) . . ?
N1 C12 C13 109.9(2) . . ?
N1 C12 C14 109.8(2) . . ?
C13 C12 C14 108.7(2) . . ?
N1 C12 C15 109.3(2) . . ?
C13 C12 C15 109.1(2) . . ?
C14 C12 C15 110.0(2) . . ?
C12 N1 Si1 128.60(16) . . ?
C12 N1 Sb1 123.70(16) . . ?
Si1 N1 Sb1 107.35(10) . . ?
N1 Si1 C10 114.28(12) . . ?
N1 Si1 C11 115.97(13) . . ?
C10 Si1 C11 105.29(15) . . ?
N1 Si1 C1 95.94(10) . . ?
C10 Si1 C1 113.45(13) . . ?
C11 Si1 C1 112.11(12) . . ?
N1 Si1 Sb1 39.55(6) . . ?
C10 Si1 Sb1 131.25(10) . . ?
C11 Si1 Sb1 122.92(11) . . ?
C1 Si1 Sb1 56.72(8) . . ?
N1 Sb1 C5 90.59(9) . . ?
N1 Sb1 Cl1 100.34(6) . . ?
C5 Sb1 Cl1 95.85(6) . . ?
N1 Sb1 C1 70.54(8) . . ?
C5 Sb1 C1 35.75(8) . . ?
Cl1 Sb1 C1 127.46(6) . . ?
N1 Sb1 Si1 33.10(6) . . ?
C5 Sb1 Si1 64.20(7) . . ?
Cl1 Sb1 Si1 120.51(3) . . ?
C1 Sb1 Si1 37.66(6) . . ?

loop_
_geom_bond_atom_site_label_1
_geom_bond_atom_site_label_2
_geom_bond_distance
_geom_bond_site_symmetry_2
_geom_bond_publ_flag
C1 C2 1.386(3) . ?
C1 C5 1.504(3) . ?
C1 Si1 1.871(2) . ?
C1 Sb1 2.560(3) . ?
C2 C3 1.446(4) . ?
C2 C6 1.505(4) . ?
C3 C4 1.372(4) . ?
C3 C7 1.504(4) . ?
C4 C5 1.466(3) . ?
C4 C8 1.500(4) . ?
C5 C9 1.518(4) . ?
C5 Sb1 2.232(3) . ?
C10 Si1 1.867(3) . ?
C11 Si1 1.869(3) . ?
C12 N1 1.493(3) . ?
C12 C13 1.523(4) . ?
C12 C14 1.525(4) . ?
C12 C15 1.527(4) . ?
N1 Si1 1.747(2) . ?
N1 Sb1 2.037(2) . ?
Si1 Sb1 3.0529(15) . ?
Cl1 Sb1 2.4396(12) . ?
